data_2222223
loop_
_publ_author_name
'Booysen, Irvin'
'Gerber, Thomas I. A.'
'Hosten, Eric'
'Mayer, Peter'

_publ_section_title
;
 2-(5,6-Dihydrobenzimidazolo[1,2-<i>c</i>]quinazolin-6-yl)aniline
 methanol solvate
;
_journal_coeditor_code BG2264
_journal_issue 7
_journal_name_full 'Acta Crystallographica Section E'
_journal_page_first o1565
_journal_paper_doi 10.1107/S1600536809021886
_journal_volume 65
_journal_year 2009
_chemical_formula_iupac 'C20 H16 N4, C H4 O'
_chemical_formula_moiety 'C20 H16 N4, C H4 O'
_chemical_formula_sum 'C21 H20 N4 O'
_chemical_formula_weight 344.410
_chemical_melting_point 484
_chemical_name_systematic
;
2-(5,6-Dihydrobenzimidazolo[1,2-<i>c</i>]quinazolin-6-yl)aniline methanol
solvate
;
_space_group_IT_number 14
_symmetry_cell_setting monoclinic
_symmetry_space_group_name_Hall '-P 2ybc'
_symmetry_space_group_name_H-M 'P 1 21/c 1'
_atom_sites_solution_hydrogens geom
_atom_sites_solution_primary direct
_atom_sites_solution_secondary difmap
_audit_block_code C20H16N4_MeOH_mn238_gerber
_audit_creation_method 'form98_non/compatible with shelxl97-2'
_cell_angle_alpha 90.00
_cell_angle_beta 91.3908(14)
_cell_angle_gamma 90.00
_cell_formula_units_Z 4
_cell_length_a 9.3703(2)
_cell_length_b 5.17280(10)
_cell_length_c 35.5169(9)
_cell_measurement_reflns_used 41046
_cell_measurement_temperature 200(2)
_cell_measurement_theta_max 25.350
_cell_measurement_theta_min 3.134
_cell_volume 1721.02(7)
_computing_cell_refinement 'SCALEPACK (Otwinowski & Minor, 1997)'
_computing_data_collection 'COLLECT (Nonius, 2004)'
_computing_data_reduction 'DENZO and SCALEPACK (Otwinowski & Minor, 1997)'
_computing_molecular_graphics
;
ORTEP-3 for Windows (Farrugia, 1997) and Mercury (Macrae <i>et al.</i>,
2006)
;
_computing_publication_material 'PARST (Nardelli, 1995), publCIF (Westrip, 2008) and WinGX (Farrugia, 1999)'
_computing_structure_refinement 'SHELXL97 (Sheldrick, 2008)'
_computing_structure_solution 'SIR97 (Altomare <i>et al.</i>,  1999)'
_diffrn_ambient_temperature 200(2)
_diffrn_detector_area_resol_mean 9
_diffrn_measured_fraction_theta_full 0.993
_diffrn_measured_fraction_theta_max 0.993
_diffrn_measurement_device '95mm CCD camera on \k-goniostat'
_diffrn_measurement_device_type 'Nonius KappaCCD'
_diffrn_measurement_method 'CCD; rotation images, \f and \w'
_diffrn_radiation_monochromator 'MONTEL, graded multilayered X-ray optics'
_diffrn_radiation_source 'rotating anode'
_diffrn_radiation_type MoK\a
_diffrn_radiation_wavelength 0.71073
_diffrn_reflns_av_R_equivalents 0.0514
_diffrn_reflns_av_sigmaI/netI 0.0629
_diffrn_reflns_limit_h_max 11
_diffrn_reflns_limit_h_min -11
_diffrn_reflns_limit_k_max 6
_diffrn_reflns_limit_k_min -5
_diffrn_reflns_limit_l_max 42
_diffrn_reflns_limit_l_min -42
_diffrn_reflns_number 9302
_diffrn_reflns_theta_full 25.36
_diffrn_reflns_theta_max 25.36
_diffrn_reflns_theta_min 3.20
_exptl_absorpt_coefficient_mu 0.085
_exptl_absorpt_correction_type none
_exptl_crystal_colour yellow
_exptl_crystal_density_diffrn 1.32924(5)
_exptl_crystal_density_method 'not measured'
_exptl_crystal_description rod
_exptl_crystal_F_000 728
_exptl_crystal_size_max 0.23
_exptl_crystal_size_mid 0.06
_exptl_crystal_size_min 0.05
_refine_diff_density_max 0.190
_refine_diff_density_min -0.195
_refine_ls_extinction_coef 0.0138(19)
_refine_ls_extinction_method 'SHELXL97 (Sheldrick, 2008)'
_refine_ls_goodness_of_fit_ref 1.080
_refine_ls_hydrogen_treatment mixed
_refine_ls_matrix_type full
_refine_ls_number_parameters 253
_refine_ls_number_reflns 3136
_refine_ls_number_restraints 0
_refine_ls_restrained_S_all 1.080
_refine_ls_R_factor_all 0.0876
_refine_ls_R_factor_gt 0.0477
_refine_ls_shift/su_max 0.000
_refine_ls_shift/su_mean 0.000
_refine_ls_structure_factor_coef Fsqd
_refine_ls_weighting_details 'calc w=1/[\s^2^(Fo^2^)+(0.0417P)^2^+0.5855P] where P=(Fo^2^+2Fc^2^)/3'
_refine_ls_weighting_scheme calc
_refine_ls_wR_factor_gt 0.1085
_refine_ls_wR_factor_ref 0.1227
_reflns_number_gt 2089
_reflns_number_total 3136
_reflns_threshold_expression I>2\s(I)
_cod_data_source_file bg2264.cif
_cod_data_source_block I
_cod_original_sg_symbol_H-M 'P 21/c'
_cod_database_code 2222223
_cod_database_fobs_code 2222223

loop_
_symmetry_equiv_pos_as_xyz
'x, y, z'
'-x, y+1/2, -z+1/2'
'-x, -y, -z'
'x, -y-1/2, z-1/2'

loop_
_atom_site_type_symbol
_atom_site_label
_atom_site_fract_x
_atom_site_fract_y
_atom_site_fract_z
_atom_site_U_iso_or_equiv
_atom_site_adp_type
_atom_site_calc_flag
_atom_site_refinement_flags
_atom_site_occupancy
_atom_site_disorder_assembly
_atom_site_disorder_group
O O1 -0.05660(18) 0.5134(3) 0.32314(5) 0.0506(5) Uani d . 1 . .
H H1 0.038(3) 0.482(5) 0.3324(8) 0.087(10) Uiso d . 1 . .
N N1 0.20470(18) 0.3599(3) 0.35685(5) 0.0349(5) Uani d . 1 . .
N N2 0.38507(17) 0.1319(3) 0.38325(5) 0.0321(5) Uani d . 1 . .
N N3 0.5138(2) -0.1946(4) 0.35148(5) 0.0407(5) Uani d . 1 . .
H H3a 0.564(2) -0.350(5) 0.3544(6) 0.043(7) Uiso d . 1 . .
N N4 0.6823(2) 0.2995(4) 0.35560(6) 0.0381(5) Uani d . 1 . .
H H4a 0.764(3) 0.364(4) 0.3436(6) 0.051(7) Uiso d . 1 . .
H H4b 0.635(2) 0.195(4) 0.3412(6) 0.040(7) Uiso d . 1 . .
C C1 0.2283(2) 0.4419(4) 0.39363(6) 0.0329(5) Uani d . 1 . .
C C2 0.1591(2) 0.6363(4) 0.41352(6) 0.0394(6) Uani d . 1 . .
H H2 0.0863 0.7387 0.4019 0.047 Uiso calc R 1 . .
C C3 0.2005(2) 0.6737(5) 0.45063(7) 0.0437(6) Uani d . 1 . .
H H3 0.1545 0.8037 0.4648 0.052 Uiso calc R 1 . .
C C4 0.3083(3) 0.5254(5) 0.46794(6) 0.0443(6) Uani d . 1 . .
H H4 0.3332 0.5557 0.4937 0.053 Uiso calc R 1 . .
C C5 0.3792(2) 0.3361(4) 0.44846(6) 0.0393(6) Uani d . 1 . .
H H5 0.4528 0.2360 0.4601 0.047 Uiso calc R 1 . .
C C6 0.3383(2) 0.2981(4) 0.41099(6) 0.0317(5) Uani d . 1 . .
C C7 0.2981(2) 0.1726(4) 0.35178(6) 0.0307(5) Uani d . 1 . .
C C8 0.3146(2) 0.0110(4) 0.31914(6) 0.0321(5) Uani d . 1 . .
C C9 0.2270(2) 0.0334(5) 0.28675(6) 0.0410(6) Uani d . 1 . .
H H9 0.1572 0.1664 0.2853 0.049 Uiso calc R 1 . .
C C10 0.2408(3) -0.1347(5) 0.25705(6) 0.0475(7) Uani d . 1 . .
H H10 0.1800 -0.1208 0.2354 0.057 Uiso calc R 1 . .
C C11 0.3452(3) -0.3251(5) 0.25931(6) 0.0452(6) Uani d . 1 . .
H H11 0.3552 -0.4419 0.2389 0.054 Uiso calc R 1 . .
C C12 0.4343(2) -0.3483(4) 0.29040(6) 0.0393(6) Uani d . 1 . .
H H12 0.5060 -0.4781 0.2912 0.047 Uiso calc R 1 . .
C C13 0.4193(2) -0.1808(4) 0.32092(6) 0.0333(5) Uani d . 1 . .
C C14 0.4874(2) -0.0827(4) 0.38838(6) 0.0342(5) Uani d . 1 . .
H H14 0.4431 -0.2178 0.4045 0.041 Uiso calc R 1 . .
C C15 0.6265(2) 0.0014(4) 0.40688(6) 0.0322(5) Uani d . 1 . .
C C16 0.7166(2) 0.1831(4) 0.39045(6) 0.0337(5) Uani d . 1 . .
C C17 0.8413(2) 0.2541(5) 0.40991(7) 0.0423(6) Uani d . 1 . .
H H17 0.9013 0.3825 0.3996 0.051 Uiso calc R 1 . .
C C18 0.8792(3) 0.1423(5) 0.44374(7) 0.0478(7) Uani d . 1 . .
H H18 0.9647 0.1948 0.4565 0.057 Uiso calc R 1 . .
C C19 0.7947(3) -0.0451(5) 0.45936(7) 0.0469(6) Uani d . 1 . .
H H19 0.8225 -0.1265 0.4824 0.056 Uiso calc R 1 . .
C C20 0.6682(2) -0.1127(4) 0.44085(6) 0.0408(6) Uani d . 1 . .
H H20 0.6086 -0.2400 0.4516 0.049 Uiso calc R 1 . .
C C21 -0.0816(3) 0.7792(5) 0.32160(8) 0.0677(8) Uani d . 1 . .
H H21A -0.0188 0.8671 0.3400 0.102 Uiso calc R 1 . .
H H21B -0.1814 0.8141 0.3275 0.102 Uiso calc R 1 . .
H H21C -0.0623 0.8430 0.2962 0.102 Uiso calc R 1 . .

loop_
_atom_site_aniso_label
_atom_site_aniso_U_11
_atom_site_aniso_U_22
_atom_site_aniso_U_33
_atom_site_aniso_U_12
_atom_site_aniso_U_13
_atom_site_aniso_U_23
O1 0.0392(11) 0.0532(12) 0.0589(11) 0.0000(9) -0.0085(8) 0.0070(9)
N1 0.0293(10) 0.0331(11) 0.0421(12) 0.0012(9) -0.0009(8) -0.0012(9)
N2 0.0292(10) 0.0293(10) 0.0378(11) 0.0002(8) -0.0033(8) -0.0017(8)
N3 0.0379(12) 0.0347(12) 0.0491(13) 0.0077(10) -0.0095(9) -0.0094(9)
N4 0.0321(12) 0.0386(12) 0.0435(13) -0.0024(10) 0.0001(10) 0.0054(10)
C1 0.0268(12) 0.0324(13) 0.0395(13) -0.0056(10) 0.0006(10) 0.0001(10)
C2 0.0307(13) 0.0357(14) 0.0519(15) 0.0003(11) -0.0005(11) -0.0032(11)
C3 0.0395(14) 0.0424(15) 0.0494(15) -0.0006(12) 0.0058(11) -0.0098(12)
C4 0.0479(15) 0.0436(15) 0.0415(14) -0.0049(13) 0.0014(11) -0.0057(12)
C5 0.0403(14) 0.0372(14) 0.0401(14) -0.0034(11) -0.0028(11) -0.0009(11)
C6 0.0306(12) 0.0249(12) 0.0397(13) -0.0049(10) 0.0021(10) -0.0008(10)
C7 0.0241(12) 0.0301(13) 0.0379(13) -0.0050(10) -0.0010(9) 0.0018(10)
C8 0.0302(12) 0.0301(13) 0.0360(13) -0.0063(10) 0.0022(10) 0.0023(10)
C9 0.0403(14) 0.0437(15) 0.0388(14) 0.0016(11) -0.0015(11) 0.0033(11)
C10 0.0545(17) 0.0534(17) 0.0344(14) 0.0004(13) -0.0033(11) -0.0003(12)
C11 0.0562(16) 0.0419(15) 0.0379(14) -0.0036(13) 0.0077(12) -0.0035(11)
C12 0.0425(14) 0.0323(14) 0.0433(14) 0.0001(11) 0.0058(11) 0.0002(11)
C13 0.0327(13) 0.0290(13) 0.0382(13) -0.0061(10) 0.0016(10) 0.0028(10)
C14 0.0314(13) 0.0280(12) 0.0432(13) 0.0016(10) -0.0025(10) 0.0012(10)
C15 0.0306(12) 0.0286(12) 0.0372(13) 0.0003(10) -0.0019(9) -0.0004(10)
C16 0.0302(12) 0.0287(13) 0.0421(13) 0.0040(10) -0.0001(10) -0.0001(10)
C17 0.0317(13) 0.0411(14) 0.0539(15) -0.0051(11) -0.0012(11) 0.0024(12)
C18 0.0367(14) 0.0506(16) 0.0554(16) -0.0008(12) -0.0142(12) -0.0053(13)
C19 0.0464(15) 0.0485(16) 0.0451(14) 0.0009(13) -0.0114(12) 0.0031(12)
C20 0.0363(13) 0.0398(14) 0.0460(14) -0.0013(11) -0.0025(11) 0.0054(11)
C21 0.0489(17) 0.055(2) 0.100(2) -0.0015(14) 0.0074(15) 0.0046(16)

loop_
_atom_type_symbol
_atom_type_description
_atom_type_scat_dispersion_real
_atom_type_scat_dispersion_imag
_atom_type_scat_source
C C 0.0033 0.0016 'International Tables Vol C Tables 4.2.6.8 and 6.1.1.4'
H H 0.0000 0.0000 'International Tables Vol C Tables 4.2.6.8 and 6.1.1.4'
N N 0.0061 0.0033 'International Tables Vol C Tables 4.2.6.8 and 6.1.1.4'
O O 0.0106 0.0060 'International Tables Vol C Tables 4.2.6.8 and 6.1.1.4'

loop_
_exptl_crystal_face_index_h
_exptl_crystal_face_index_k
_exptl_crystal_face_index_l
_exptl_crystal_face_perp_dist
0 1 0 0.110000
0 -1 0 0.120000
1 0 0 0.020000
-1 0 0 0.030000
0 0 1 0.030000
0 0 -1 0.030000

loop_
_geom_angle_atom_site_label_1
_geom_angle_atom_site_label_2
_geom_angle_atom_site_label_3
_geom_angle_site_symmetry_1
_geom_angle_site_symmetry_3
_geom_angle
_geom_angle_publ_flag
C21 O1 H1 . . 109.6(18) ?
C7 N1 C1 . . 105.19(17) ?
C7 N2 C6 . . 106.81(17) ?
C7 N2 C14 . . 125.65(17) ?
C6 N2 C14 . . 126.49(17) ?
C13 N3 C14 . . 124.33(19) ?
C13 N3 H3a . . 116.1(13) ?
C14 N3 H3a . . 109.7(13) ?
C16 N4 H4a . . 112.2(13) ?
C16 N4 H4b . . 111.0(15) ?
H4a N4 H4b . . 111(2) ?
N1 C1 C2 . . 129.15(19) ?
N1 C1 C6 . . 110.53(18) ?
C2 C1 C6 . . 120.3(2) ?
C3 C2 C1 . . 117.5(2) ?
C3 C2 H2 . . 121.3 ?
C1 C2 H2 . . 121.3 ?
C2 C3 C4 . . 121.8(2) ?
C2 C3 H3 . . 119.1 ?
C4 C3 H3 . . 119.1 ?
C5 C4 C3 . . 121.4(2) ?
C5 C4 H4 . . 119.3 ?
C3 C4 H4 . . 119.3 ?
C4 C5 C6 . . 117.1(2) ?
C4 C5 H5 . . 121.4 ?
C6 C5 H5 . . 121.4 ?
N2 C6 C5 . . 133.1(2) ?
N2 C6 C1 . . 104.99(17) ?
C5 C6 C1 . . 121.9(2) ?
N1 C7 N2 . . 112.39(18) ?
N1 C7 C8 . . 128.31(19) ?
N2 C7 C8 . . 119.27(19) ?
C13 C8 C9 . . 119.5(2) ?
C13 C8 C7 . . 117.73(18) ?
C9 C8 C7 . . 122.7(2) ?
C10 C9 C8 . . 120.9(2) ?
C10 C9 H9 . . 119.6 ?
C8 C9 H9 . . 119.6 ?
C9 C10 C11 . . 118.9(2) ?
C9 C10 H10 . . 120.6 ?
C11 C10 H10 . . 120.6 ?
C12 C11 C10 . . 121.5(2) ?
C12 C11 H11 . . 119.3 ?
C10 C11 H11 . . 119.3 ?
C11 C12 C13 . . 120.0(2) ?
C11 C12 H12 . . 120.0 ?
C13 C12 H12 . . 120.0 ?
N3 C13 C8 . . 120.48(19) ?
N3 C13 C12 . . 120.1(2) ?
C8 C13 C12 . . 119.29(19) ?
N3 C14 N2 . . 108.15(16) ?
N3 C14 C15 . . 110.02(17) ?
N2 C14 C15 . . 112.88(17) ?
N3 C14 H14 . . 108.6 ?
N2 C14 H14 . . 108.6 ?
C15 C14 H14 . . 108.6 ?
C20 C15 C16 . . 119.16(19) ?
C20 C15 C14 . . 118.47(19) ?
C16 C15 C14 . . 122.33(19) ?
C17 C16 C15 . . 118.5(2) ?
C17 C16 N4 . . 119.7(2) ?
C15 C16 N4 . . 121.82(19) ?
C18 C17 C16 . . 121.3(2) ?
C18 C17 H17 . . 119.3 ?
C16 C17 H17 . . 119.3 ?
C17 C18 C19 . . 120.7(2) ?
C17 C18 H18 . . 119.7 ?
C19 C18 H18 . . 119.7 ?
C18 C19 C20 . . 118.7(2) ?
C18 C19 H19 . . 120.7 ?
C20 C19 H19 . . 120.7 ?
C19 C20 C15 . . 121.5(2) ?
C19 C20 H20 . . 119.2 ?
C15 C20 H20 . . 119.2 ?
O1 C21 H21A . . 109.5 ?
O1 C21 H21B . . 109.5 ?
H21A C21 H21B . . 109.5 ?
O1 C21 H21C . . 109.5 ?
H21A C21 H21C . . 109.5 ?
H21B C21 H21C . . 109.5 ?

loop_
_geom_bond_atom_site_label_1
_geom_bond_atom_site_label_2
_geom_bond_site_symmetry_2
_geom_bond_distance
_geom_bond_publ_flag
O1 C21 . 1.395(3) ?
O1 H1 . 0.95(3) ?
N1 C7 . 1.320(3) ?
N1 C1 . 1.386(3) ?
N2 C7 . 1.384(3) ?
N2 C6 . 1.387(3) ?
N2 C14 . 1.475(3) ?
N3 C13 . 1.386(3) ?
N3 C14 . 1.459(3) ?
N3 H3a . 0.93(2) ?
N4 C16 . 1.406(3) ?
N4 H4a . 0.95(2) ?
N4 H4b . 0.86(2) ?
C1 C2 . 1.397(3) ?
C1 C6 . 1.402(3) ?
C2 C3 . 1.379(3) ?
C2 H2 . 0.9500 ?
C3 C4 . 1.399(3) ?
C3 H3 . 0.9500 ?
C4 C5 . 1.379(3) ?
C4 H4 . 0.9500 ?
C5 C6 . 1.390(3) ?
C5 H5 . 0.9500 ?
C7 C8 . 1.441(3) ?
C8 C13 . 1.396(3) ?
C8 C9 . 1.402(3) ?
C9 C10 . 1.376(3) ?
C9 H9 . 0.9500 ?
C10 C11 . 1.389(3) ?
C10 H10 . 0.9500 ?
C11 C12 . 1.373(3) ?
C11 H11 . 0.9500 ?
C12 C13 . 1.398(3) ?
C12 H12 . 0.9500 ?
C14 C15 . 1.509(3) ?
C14 H14 . 1.0000 ?
C15 C20 . 1.391(3) ?
C15 C16 . 1.400(3) ?
C16 C17 . 1.393(3) ?
C17 C18 . 1.372(3) ?
C17 H17 . 0.9500 ?
C18 C19 . 1.377(3) ?
C18 H18 . 0.9500 ?
C19 C20 . 1.386(3) ?
C19 H19 . 0.9500 ?
C20 H20 . 0.9500 ?
C21 H21A . 0.9800 ?
C21 H21B . 0.9800 ?
C21 H21C . 0.9800 ?

loop_
_geom_hbond_atom_site_label_D
_geom_hbond_atom_site_label_H
_geom_hbond_atom_site_label_A
_geom_hbond_site_symmetry_A
_geom_hbond_distance_DH
_geom_hbond_distance_HA
_geom_hbond_distance_DA
_geom_hbond_angle_DHA
_geom_hbond_publ_flag
N3 H3a N4 1_545 0.93(2) 2.13(2) 3.058(3) 174.5(18) y
N4 H4a O1 1_655 0.95(2) 2.00(3) 2.946(3) 174.4(19) y
N4 H4b N3 . 0.86(2) 2.35(2) 3.006(3) 133.8(19) y
O1 H1 N1 . 0.95(3) 1.88(3) 2.814(2) 167(3) y
C14 H14 Cg 1_545 1.00 2.44 3.408(2) 162 y

loop_
_geom_torsion_atom_site_label_1
_geom_torsion_atom_site_label_2
_geom_torsion_atom_site_label_3
_geom_torsion_atom_site_label_4
_geom_torsion_site_symmetry_1
_geom_torsion_site_symmetry_2
_geom_torsion_site_symmetry_3
_geom_torsion_site_symmetry_4
_geom_torsion
_geom_torsion_publ_flag
C7 N1 C1 C2 . . . . 179.8(2) ?
C7 N1 C1 C6 . . . . -0.4(2) ?
N1 C1 C2 C3 . . . . 177.9(2) ?
C6 C1 C2 C3 . . . . -1.9(3) ?
C1 C2 C3 C4 . . . . 0.5(3) ?
C2 C3 C4 C5 . . . . 0.6(4) ?
C3 C4 C5 C6 . . . . -0.4(3) ?
C7 N2 C6 C5 . . . . 176.7(2) ?
C14 N2 C6 C5 . . . . 8.0(4) ?
C7 N2 C6 C1 . . . . -3.1(2) ?
C14 N2 C6 C1 . . . . -171.81(18) ?
C4 C5 C6 N2 . . . . 179.3(2) ?
C4 C5 C6 C1 . . . . -1.0(3) ?
N1 C1 C6 N2 . . . . 2.2(2) ?
C2 C1 C6 N2 . . . . -178.01(19) ?
N1 C1 C6 C5 . . . . -177.61(18) ?
C2 C1 C6 C5 . . . . 2.2(3) ?
C1 N1 C7 N2 . . . . -1.7(2) ?
C1 N1 C7 C8 . . . . 176.36(19) ?
C6 N2 C7 N1 . . . . 3.1(2) ?
C14 N2 C7 N1 . . . . 171.95(18) ?
C6 N2 C7 C8 . . . . -175.15(17) ?
C14 N2 C7 C8 . . . . -6.3(3) ?
N1 C7 C8 C13 . . . . -178.1(2) ?
N2 C7 C8 C13 . . . . -0.2(3) ?
N1 C7 C8 C9 . . . . -0.5(3) ?
N2 C7 C8 C9 . . . . 177.44(19) ?
C13 C8 C9 C10 . . . . 1.4(3) ?
C7 C8 C9 C10 . . . . -176.1(2) ?
C8 C9 C10 C11 . . . . -1.2(3) ?
C9 C10 C11 C12 . . . . 0.0(4) ?
C10 C11 C12 C13 . . . . 1.1(3) ?
C14 N3 C13 C8 . . . . 21.6(3) ?
C14 N3 C13 C12 . . . . -162.73(19) ?
C9 C8 C13 N3 . . . . 175.3(2) ?
C7 C8 C13 N3 . . . . -7.0(3) ?
C9 C8 C13 C12 . . . . -0.4(3) ?
C7 C8 C13 C12 . . . . 177.30(18) ?
C11 C12 C13 N3 . . . . -176.6(2) ?
C11 C12 C13 C8 . . . . -0.8(3) ?
C13 N3 C14 N2 . . . . -24.8(3) ?
C13 N3 C14 C15 . . . . -148.5(2) ?
C7 N2 C14 N3 . . . . 17.3(3) ?
C6 N2 C14 N3 . . . . -176.03(18) ?
C7 N2 C14 C15 . . . . 139.21(19) ?
C6 N2 C14 C15 . . . . -54.1(3) ?
N3 C14 C15 C20 . . . . -118.8(2) ?
N2 C14 C15 C20 . . . . 120.3(2) ?
N3 C14 C15 C16 . . . . 59.1(3) ?
N2 C14 C15 C16 . . . . -61.8(3) ?
C20 C15 C16 C17 . . . . -3.7(3) ?
C14 C15 C16 C17 . . . . 178.5(2) ?
C20 C15 C16 N4 . . . . 178.1(2) ?
C14 C15 C16 N4 . . . . 0.3(3) ?
C15 C16 C17 C18 . . . . 2.6(3) ?
N4 C16 C17 C18 . . . . -179.1(2) ?
C16 C17 C18 C19 . . . . 0.3(4) ?
C17 C18 C19 C20 . . . . -2.1(4) ?
C18 C19 C20 C15 . . . . 0.9(4) ?
C16 C15 C20 C19 . . . . 2.0(3) ?
C14 C15 C20 C19 . . . . 179.9(2) ?
